data_7252151
loop_
_publ_author_name
'Listkowski, Arkadiusz'
'Luboradzki, Roman'
'Gil, Micha\/l'
'Gorski, Aleksander'
'Waluk, Jacek'

_publ_section_title
;
 A minor substituent modification leads to a large change in photophysics:
 9,20-dialkyl-substituted porphycenes
;
_journal_name_full 'Physical Chemistry Chemical Physics'
_journal_paper_doi 10.1039/D6CP01735E
_journal_year 2026
_chemical_formula_moiety 'C26 H26 N4'
_chemical_formula_sum 'C26 H26 N4'
_chemical_formula_weight 394.523
_space_group_crystal_system monoclinic
_space_group_IT_number 15
_space_group_name_Hall '-I 2ya'
_space_group_name_H-M_alt 'I 1 2/a 1'
_symmetry_Int_Tables_number 15
_atom_sites_solution_primary iterative
_audit_creation_date 2026-01-15
_audit_creation_method
;
Olex2 1.5
(compiled 2025.07.13 svn.rb7424aed for OlexSys, GUI svn.r7314)
;
_audit_update_record
;
2026-04-10 deposited with the CCDC.	2026-06-23 downloaded from the CCDC.
;
_cell_angle_alpha 90
_cell_angle_beta 99.5573(10)
_cell_angle_gamma 90
_cell_formula_units_Z 8
_cell_length_a 12.5200(1)
_cell_length_b 11.6852(1)
_cell_length_c 28.1395(3)
_cell_measurement_reflns_used 21172
_cell_measurement_temperature 100.00(10)
_cell_measurement_theta_max 70.1150
_cell_measurement_theta_min 3.6620
_cell_volume 4059.63(7)
_computing_cell_refinement 'CrysAlisPro 1.171.40.45a (Rigaku OD, 2019)'
_computing_data_collection 'CrysAlisPro 1.171.40.45a (Rigaku OD, 2019)'
_computing_data_reduction 'CrysAlisPro 1.171.40.45a (Rigaku OD, 2019)'
_computing_molecular_graphics 'Olex2 1.5 (Dolomanov et al., 2009)'
_computing_publication_material 'Olex2 1.5 (Dolomanov et al., 2009)'
_computing_structure_refinement 'olex2.refine 1.5 (Bourhis et al., 2015)'
_computing_structure_solution 'olex2.solve 1.5 (Bourhis et al., 2015)'
_diffrn_ambient_environment N~2~
_diffrn_ambient_temperature 100.00(10)
_diffrn_detector 'CCD plate'
_diffrn_detector_area_resol_mean 16.2974
_diffrn_detector_type Eos
_diffrn_measured_fraction_theta_full 0.9995
_diffrn_measured_fraction_theta_max 0.9984
_diffrn_measurement_details
;
List of Runs (angles in degrees, time in seconds):

  # Type    Start    End  Width  t~exp~   \w     \q     \k     \f   Frames
#--------------------------------------------------------------------------
  1  \w    -30.00  42.00   1.00    1.00    --    0.00  77.00-180.00   72
  2  \w    -21.00  30.00   1.00    1.00    --    0.00 -77.00 -60.00   51
  3  \w    -30.00  42.00   1.00    1.00    --    0.00  77.00  90.00   72
  4  \w    -21.00  30.00   1.00    1.00    --    0.00 -77.00-120.00   51
  5  \w     32.00 124.00   1.00    1.04    --   54.00  51.00  96.89   92
  6  \w     33.00 123.00   1.00    1.04    --   54.00  57.00 -30.00   90
  7  \w     27.00 111.00   1.00    1.04    --   54.00-125.00  60.00   84
  8  \w    -15.00  75.00   1.00    1.04    --   54.00 -57.00-180.00   90
  9  \w     33.00 123.00   1.00    1.04    --   54.00  57.00 -90.00   90
 10  \w      6.00  96.00   1.00    1.04    --   54.00 -99.00-150.00   90
 11  \w    -18.00  80.00   1.00    1.04    --   54.00 -37.00   0.00   98
 12  \w    -15.00  75.00   1.00    1.04    --   54.00 -57.00  90.00   90
 13  \w     36.00 109.00   1.00    2.50    --  108.00-111.00  90.00   73
 14  \w     38.00 130.00   1.00    2.50    --  108.00 -50.00-180.00   92
 15  \w     38.00 138.00   1.00    2.50    --  108.00 -77.00-180.00  100
 16  \w     36.00 109.00   1.00    2.50    --  108.00-111.00 150.00   73
 17  \w     36.00 109.00   1.00    2.50    --  108.00-111.00  30.00   73
 18  \w     86.00 178.00   1.00    2.50    --  108.00  50.00-180.00   92
 19  \w     36.00 109.00   1.00    2.50    --  108.00-111.00 -90.00   73
 20  \w     38.00 130.00   1.00    2.50    --  108.00 -50.00  60.00   92
 21  \w     38.00 130.00   1.00    2.50    --  108.00 -50.00 150.00   92
 22  \w     36.00 107.00   1.00    2.50    --  108.00 -91.00  90.00   71
 23  \w     35.00 142.00   1.00    2.50    --  108.00 -25.00  30.00  107
 24  \w     36.00 134.00   1.00    2.50    --  108.00 -37.00-120.00   98
 25  \w     40.00 130.00   1.00    2.50    --  108.00 -63.00 -90.00   90
 26  \w     35.00 142.00   1.00    2.50    --  108.00 -25.00  90.00  107
 27  \w     36.00 109.00   1.00    2.50    --  108.00-111.00-180.00   73
 28  \w     36.00 109.00   1.00    2.50    --  108.00-111.00 -30.00   73
 29  \w     36.00 178.00   1.00    2.50    --  108.00  12.00 120.00  142
 30  \w     61.00 146.00   1.00    2.50    --  108.00 178.00  60.00   85
 31  \w     36.00 178.00   1.00    2.50    --  108.00  12.00 120.00  142
 32  \w     35.00 178.00   1.00    2.50    --  108.00   0.00 -30.00  143
 33  \w     38.00 138.00   1.00    2.50    --  108.00 -77.00  60.00  100
 34  \w    103.00 178.00   1.00    2.50    --  108.00  77.00  90.00   75
 35  \w     36.00 109.00   1.00    2.50    --  108.00-111.00   0.00   73
 36  \w     35.00 142.00   1.00    2.50    --  108.00 -25.00   0.00  107
 37  \w    103.00 178.00   1.00    2.50    --  108.00  77.00 120.00   75
 38  \w    101.00 136.00   1.00    2.50    --  108.00  12.00 -90.00   35
 39  \w     63.00 107.00   1.00    2.50    --  108.00 -91.00  30.00   44
 40  \w     79.00 104.00   1.00    2.50    --  108.00-111.00 -60.00   25
 41  \w     95.00 134.00   1.00    2.50    --  108.00 -37.00 -90.00   39
 42  \w     38.00  85.00   1.00    2.50    --  108.00 -77.00  90.00   47
 43  \w     92.00 118.00   1.00    2.50    --  108.00 -63.00  60.00   26
 44  \w    133.00 178.00   1.00    2.50    --  108.00  40.00  98.83   45
 45  \w     78.00 109.00   1.00    2.50    --  108.00  25.00  30.00   31
 46  \w     78.00 104.00   1.00    2.50    --  108.00 -91.00   0.00   26
 47  \w     71.00 101.00   1.00    2.50    --  108.00-111.00-150.00   30
 48  \w    111.00 157.00   1.00    2.50    --  108.00  77.00 150.00   46
 49  \w     47.00  84.00   1.00    2.50    --  108.00 -77.00-120.00   37
 50  \w     67.00  93.00   1.00    2.50    --  108.00 -63.00-180.00   26
 51  \w     63.00 109.00   1.00    2.50    --  108.00-111.00-120.00   46
 52  \w     58.00  84.00   1.00    2.50    --  108.00 -50.00 -90.00   26
 53  \w    105.00 130.00   1.00    2.50    --  108.00 -50.00 -90.00   25
 54  \w     40.00  66.00   1.00    2.50    --  108.00 -63.00  60.00   26
 55  \w     48.00  96.00   1.00    2.50    --  108.00 -77.00  30.00   48
 56  \w     69.00 142.00   1.00    2.50    --  108.00 -25.00 150.00   73
;
_diffrn_measurement_device 'four-circle diffractometer'
_diffrn_measurement_device_type 'SuperNova, Dual, Cu at home/near, Eos'
_diffrn_measurement_method '\w scans'
_diffrn_orient_matrix_type 'CrysAlisPro convention (1999,Acta A55,543-557)'
_diffrn_orient_matrix_UB_11 -0.0945425000
_diffrn_orient_matrix_UB_12 0.0295523000
_diffrn_orient_matrix_UB_13 -0.0405381000
_diffrn_orient_matrix_UB_21 0.0778238000
_diffrn_orient_matrix_UB_22 0.0692265000
_diffrn_orient_matrix_UB_23 -0.0259620000
_diffrn_orient_matrix_UB_31 0.0240033000
_diffrn_orient_matrix_UB_32 -0.1081871000
_diffrn_orient_matrix_UB_33 -0.0276821000
_diffrn_radiation_monochromator mirror
_diffrn_radiation_probe x-ray
_diffrn_radiation_type 'Cu K\a'
_diffrn_radiation_wavelength 1.54184
_diffrn_reflns_av_R_equivalents 0.0236
_diffrn_reflns_av_unetI/netI 0.0100
_diffrn_reflns_Laue_measured_fraction_full 0.9995
_diffrn_reflns_Laue_measured_fraction_max 0.9984
_diffrn_reflns_limit_h_max 15
_diffrn_reflns_limit_h_min -15
_diffrn_reflns_limit_k_max 11
_diffrn_reflns_limit_k_min -14
_diffrn_reflns_limit_l_max 33
_diffrn_reflns_limit_l_min -34
_diffrn_reflns_number 37011
_diffrn_reflns_point_group_measured_fraction_full 0.9995
_diffrn_reflns_point_group_measured_fraction_max 0.9984
_diffrn_reflns_theta_full 67.6840
_diffrn_reflns_theta_max 70.04
_diffrn_reflns_theta_min 4.11
_diffrn_source 'micro-focus sealed X-ray tube'
_diffrn_source_type 'SuperNova (Cu) X-ray Source'
_exptl_absorpt_coefficient_mu 0.601
_exptl_absorpt_correction_T_max 1.00000
_exptl_absorpt_correction_T_min 0.78532
_exptl_absorpt_correction_type multi-scan
_exptl_absorpt_process_details
;
CrysAlisPro 1.171.40.45a (Rigaku Oxford Diffraction, 2019)
Empirical absorption correction using spherical harmonics,
 implemented in SCALE3 ABSPACK scaling algorithm.
;
_exptl_crystal_colour 'clear dark violet'
_exptl_crystal_colour_lustre clear
_exptl_crystal_colour_modifier dark
_exptl_crystal_colour_primary violet
_exptl_crystal_density_diffrn 1.291
_exptl_crystal_description plate
_exptl_crystal_F_000 1685.036
_exptl_crystal_size_max 0.4
_exptl_crystal_size_mid 0.3
_exptl_crystal_size_min 0.03
_refine_diff_density_max 0.2762
_refine_diff_density_min -0.2483
_refine_diff_density_rms 0.0436
_refine_ls_d_res_high 0.8202
_refine_ls_d_res_low 10.7693
_refine_ls_goodness_of_fit_ref 1.0565
_refine_ls_hydrogen_treatment mixed
_refine_ls_matrix_type full
_refine_ls_number_constraints 51
_refine_ls_number_parameters 304
_refine_ls_number_reflns 3846
_refine_ls_number_restraints 0
_refine_ls_restrained_S_all 1.0565
_refine_ls_R_factor_all 0.0375
_refine_ls_R_factor_gt 0.0365
_refine_ls_shift/su_max 0.0009
_refine_ls_shift/su_mean 0.0000
_refine_ls_structure_factor_coef Fsqd
_refine_ls_weighting_details 'w=1/[\s^2^(Fo^2^)+(0.0460P)^2^+3.1288P] where P=(Fo^2^+2Fc^2^)/3'
_refine_ls_weighting_scheme calc
_refine_ls_wR_factor_gt 0.0914
_refine_ls_wR_factor_ref 0.0923
_reflns_Friedel_coverage 0.0
_reflns_limit_h_max 15
_reflns_limit_h_min 0
_reflns_limit_k_max 14
_reflns_limit_k_min 0
_reflns_limit_l_max 33
_reflns_limit_l_min -34
_reflns_number_gt 3706
_reflns_number_total 3846
_reflns_threshold_expression I>=2u(I)
_cod_data_source_file d6cp01735e2.cif
_cod_data_source_block AL1661a_01
_cod_database_code 7252151
_reflns_odcompleteness_completeness 92.53
_reflns_odcompleteness_iscentric 1
_reflns_odcompleteness_theta 74.33
_olex2_refinement_description
;
1. Fixed Uiso
 At 1.2 times of:
  All C(H) groups, All C(H,H) groups
 At 1.5 times of:
  All C(H,H,H) groups
2. Others
 Sof(H21)=Sof(C22a)=Sof(H22d)=Sof(H22e)=Sof(H22f)=Sof(C23a)=Sof(H23d)=
 Sof(H23e)=Sof(H23f)=1-FVAR(1)
 Sof(H21a)=Sof(C22)=Sof(H22a)=Sof(H22b)=Sof(H22c)=Sof(C23)=Sof(H23a)=Sof(H23b)=
 Sof(H23c)=FVAR(1)
3.a Ternary CH refined with riding coordinates:
 C21(H21), C21(H21a), C24(H24)
3.b Aromatic/amide H refined with riding coordinates:
 C2(H2), C3(H3a), C6(H6), C7(H7), C9(H9), C12(H12), C13(H13), C16(H16),
 C17(H17), C20(H20)
3.c Idealised Me refined as rotating group:
 C22(H22a,H22b,H22c), C23(H23a,H23b,H23c), C25(H25a,H25b,H25c), C26(H26a,H26b,
 H26c), C22a(H22d,H22e,H22f), C23a(H23d,H23e,H23f)
;
_olex2_submission_special_instructions 'No special instructions were received'
_oxdiff_exptl_absorpt_empirical_details
;
Empirical correction (ABSPACK) includes:
- Absorption correction using spherical harmonics
- Frame scaling
;
_oxdiff_exptl_absorpt_empirical_full_max 1.311
_oxdiff_exptl_absorpt_empirical_full_min 0.738

loop_
_space_group_symop_id
_space_group_symop_operation_xyz
1 x,y,z
2 -x+1/2,y,-z
3 -x,-y,-z
4 x-1/2,-y,z
5 x+1/2,y+1/2,z+1/2
6 -x+1,y+1/2,-z+1/2
7 -x+1/2,-y+1/2,-z+1/2
8 x,-y+1/2,z+1/2

loop_
_atom_site_label
_atom_site_type_symbol
_atom_site_fract_x
_atom_site_fract_y
_atom_site_fract_z
_atom_site_U_iso_or_equiv
_atom_site_adp_type
_atom_site_occupancy
_atom_site_refinement_flags_posn
_atom_site_refinement_flags_occupancy
_atom_site_disorder_group
N1 N 0.42517(7) 0.74020(8) 0.28611(3) 0.0174(2) Uani 1.000000 . . .
N2 N 0.32620(7) 0.68691(8) 0.19182(3) 0.0190(2) Uani 1.000000 . . .
N3 N 0.23735(7) 0.50321(8) 0.21916(3) 0.0181(2) Uani 1.000000 . . .
N4 N 0.34549(7) 0.55371(7) 0.31634(3) 0.0172(2) Uani 1.000000 . . .
C1 C 0.48605(8) 0.78002(9) 0.32747(4) 0.0179(2) Uani 1.000000 . . .
C2 C 0.53758(9) 0.88311(9) 0.31492(4) 0.0198(2) Uani 1.000000 . . .
H2 H 0.58504(9) 0.93019(9) 0.33642(4) 0.0237(3) Uiso 1.000000 R . .
C3 C 0.50631(8) 0.90151(9) 0.26661(4) 0.0193(2) Uani 1.000000 . . .
H3a H 0.52779(8) 0.96356(9) 0.24852(4) 0.0232(3) Uiso 1.000000 R . .
C4 C 0.43528(8) 0.81004(9) 0.24838(4) 0.0176(2) Uani 1.000000 . . .
C5 C 0.38637(8) 0.78312(9) 0.20119(4) 0.0183(2) Uani 1.000000 . . .
C6 C 0.39415(9) 0.84328(10) 0.15704(4) 0.0220(2) Uani 1.000000 . . .
H6 H 0.43156(9) 0.91284(10) 0.15380(4) 0.0264(3) Uiso 1.000000 R . .
C7 C 0.33693(9) 0.77985(10) 0.12113(4) 0.0244(2) Uani 1.000000 . . .
H7 H 0.32683(9) 0.79670(10) 0.08765(4) 0.0293(3) Uiso 1.000000 R . .
C8 C 0.29402(9) 0.68160(10) 0.14325(4) 0.0209(2) Uani 1.000000 . . .
C9 C 0.23081(9) 0.59451(10) 0.11749(4) 0.0239(3) Uani 1.000000 . . .
H9 H 0.21851(9) 0.60669(10) 0.08365(4) 0.0286(3) Uiso 1.000000 R . .
C10 C 0.18236(9) 0.49428(10) 0.13088(4) 0.0230(2) Uani 1.000000 . . .
C11 C 0.18252(9) 0.45336(9) 0.17808(4) 0.0203(2) Uani 1.000000 . . .
C12 C 0.13018(9) 0.35377(10) 0.19331(4) 0.0231(2) Uani 1.000000 . . .
H12 H 0.08545(9) 0.30212(10) 0.17284(4) 0.0277(3) Uiso 1.000000 R . .
C13 C 0.15578(9) 0.34614(9) 0.24224(4) 0.0219(2) Uani 1.000000 . . .
H13 H 0.13198(9) 0.28870(9) 0.26197(4) 0.0263(3) Uiso 1.000000 R . .
C14 C 0.22479(8) 0.44019(9) 0.25830(4) 0.0184(2) Uani 1.000000 . . .
C15 C 0.27710(8) 0.46448(9) 0.30544(4) 0.0179(2) Uani 1.000000 . . .
C16 C 0.26966(9) 0.39849(9) 0.34792(4) 0.0216(2) Uani 1.000000 . . .
H16 H 0.22665(9) 0.33220(9) 0.34984(4) 0.0259(3) Uiso 1.000000 R . .
C17 C 0.33627(9) 0.44979(9) 0.38467(4) 0.0213(2) Uani 1.000000 . . .
H17 H 0.34942(9) 0.42559(9) 0.41735(4) 0.0255(3) Uiso 1.000000 R . .
C18 C 0.38377(8) 0.54856(9) 0.36482(4) 0.0176(2) Uani 1.000000 . . .
C19 C 0.45698(8) 0.62842(9) 0.39068(4) 0.0185(2) Uani 1.000000 . . .
C20 C 0.49835(8) 0.72808(9) 0.37303(4) 0.0192(2) Uani 1.000000 . . .
H20 H 0.54485(8) 0.76963(9) 0.39710(4) 0.0231(3) Uiso 1.000000 R . .
C21 C 0.12287(10) 0.41841(11) 0.09032(4) 0.0280(3) Uani 1.000000 . . .
H21 H 0.11818(10) 0.33996(11) 0.10403(4) 0.0336(3) Uiso 0.710(19) R P 1
H21a H 0.09571(10) 0.35299(11) 0.10788(4) 0.0336(3) Uiso 0.290(19) R P 2
C22 C 0.1918(7) 0.3665(13) 0.0626(5) 0.039(2) Uani 0.290(19) . P 2
H22a H 0.228(3) 0.4255(13) 0.0462(14) 0.058(3) Uiso 0.290(19) GR P 2
H22b H 0.246(2) 0.321(3) 0.0836(5) 0.058(3) Uiso 0.290(19) GR P 2
H22c H 0.1496(8) 0.316(3) 0.0386(11) 0.058(3) Uiso 0.290(19) GR P 2
C23 C 0.0156(14) 0.4815(17) 0.0659(7) 0.055(5) Uani 0.290(19) . P 2
H23a H -0.022(2) 0.512(4) 0.0910(7) 0.083(7) Uiso 0.290(19) GR P 2
H23b H 0.0343(15) 0.544(3) 0.0458(17) 0.083(7) Uiso 0.290(19) GR P 2
H23c H -0.031(2) 0.4270(19) 0.0458(17) 0.083(7) Uiso 0.290(19) GR P 2
C24 C 0.49450(9) 0.60439(10) 0.44453(4) 0.0218(2) Uani 1.000000 . . .
H24 H 0.46728(9) 0.52652(10) 0.45115(4) 0.0261(3) Uiso 1.000000 R . .
C25 C 0.61786(10) 0.60122(13) 0.45820(4) 0.0328(3) Uani 1.000000 . . .
H25a H 0.64766(12) 0.5475(7) 0.4371(2) 0.0492(5) Uiso 1.000000 GR . .
H25b H 0.64731(12) 0.6778(2) 0.4546(4) 0.0492(5) Uiso 1.000000 GR . .
H25c H 0.63769(10) 0.5763(9) 0.49175(12) 0.0492(5) Uiso 1.000000 GR . .
C26 C 0.44463(11) 0.68858(12) 0.47619(4) 0.0341(3) Uani 1.000000 . . .
H26a H 0.4676(7) 0.76655(16) 0.4699(3) 0.0511(5) Uiso 1.000000 GR . .
H26b H 0.36548(11) 0.6836(7) 0.4687(3) 0.0511(5) Uiso 1.000000 GR . .
H26c H 0.4689(7) 0.6696(6) 0.51019(4) 0.0511(5) Uiso 1.000000 GR . .
H1 H 0.3837(13) 0.6694(15) 0.2874(6) 0.042(4) Uiso 1.000000 . . .
H3 H 0.2769(14) 0.5729(15) 0.2174(6) 0.045(5) Uiso 1.000000 . . .
C22a C 0.1856(3) 0.4074(6) 0.0471(2) 0.0368(11) Uani 0.710(19) . P 1
H22d H 0.1815(11) 0.4799(7) 0.0294(4) 0.0552(17) Uiso 0.710(19) GR P 1
H22e H 0.2616(4) 0.3889(15) 0.0592(2) 0.0552(17) Uiso 0.710(19) GR P 1
H22f H 0.1532(8) 0.3464(10) 0.0255(4) 0.0552(17) Uiso 0.710(19) GR P 1
C23a C 0.0101(4) 0.4566(6) 0.0721(2) 0.0293(10) Uani 0.710(19) . P 1
H23d H -0.0327(6) 0.4524(14) 0.0982(3) 0.0439(15) Uiso 0.710(19) GR P 1
H23e H 0.0111(5) 0.5357(7) 0.0606(5) 0.0439(15) Uiso 0.710(19) GR P 1
H23f H -0.0223(6) 0.4068(9) 0.0456(4) 0.0439(15) Uiso 0.710(19) GR P 1

loop_
_atom_site_aniso_label
_atom_site_aniso_U_11
_atom_site_aniso_U_22
_atom_site_aniso_U_33
_atom_site_aniso_U_12
_atom_site_aniso_U_13
_atom_site_aniso_U_23
N1 0.0178(4) 0.0164(4) 0.0170(4) -0.0017(3) 0.0003(3) -0.0003(3)
N2 0.0179(4) 0.0200(5) 0.0179(4) 0.0010(3) -0.0003(3) 0.0001(3)
N3 0.0165(4) 0.0172(4) 0.0193(5) -0.0004(3) -0.0012(3) -0.0035(3)
N4 0.0172(4) 0.0159(4) 0.0178(4) -0.0006(3) 0.0009(3) -0.0014(3)
C1 0.0161(5) 0.0173(5) 0.0195(5) -0.0000(4) 0.0012(4) -0.0034(4)
C2 0.0184(5) 0.0170(5) 0.0233(5) -0.0022(4) 0.0018(4) -0.0042(4)
C3 0.0184(5) 0.0150(5) 0.0248(5) 0.0002(4) 0.0045(4) 0.0011(4)
C4 0.0161(5) 0.0161(5) 0.0204(5) 0.0020(4) 0.0029(4) 0.0019(4)
C5 0.0156(5) 0.0187(5) 0.0201(5) 0.0032(4) 0.0017(4) 0.0018(4)
C6 0.0202(5) 0.0228(6) 0.0229(6) 0.0031(4) 0.0031(4) 0.0056(4)
C7 0.0242(6) 0.0305(6) 0.0178(5) 0.0050(5) 0.0013(4) 0.0049(5)
C8 0.0189(5) 0.0251(6) 0.0178(5) 0.0049(4) -0.0001(4) 0.0006(4)
C9 0.0233(6) 0.0305(6) 0.0158(5) 0.0066(5) -0.0027(4) -0.0020(4)
C10 0.0196(5) 0.0244(6) 0.0223(6) 0.0041(4) -0.0036(4) -0.0063(4)
C11 0.0166(5) 0.0197(5) 0.0228(6) 0.0030(4) -0.0024(4) -0.0064(4)
C12 0.0190(5) 0.0183(5) 0.0297(6) -0.0005(4) -0.0029(4) -0.0069(4)
C13 0.0191(5) 0.0167(5) 0.0286(6) -0.0011(4) 0.0003(4) -0.0020(4)
C14 0.0164(5) 0.0155(5) 0.0227(5) 0.0012(4) 0.0017(4) -0.0008(4)
C15 0.0161(5) 0.0149(5) 0.0224(6) 0.0006(4) 0.0023(4) -0.0015(4)
C16 0.0216(5) 0.0172(5) 0.0261(6) -0.0018(4) 0.0042(4) 0.0016(4)
C17 0.0226(5) 0.0217(5) 0.0194(5) 0.0006(4) 0.0032(4) 0.0027(4)
C18 0.0175(5) 0.0174(5) 0.0177(5) 0.0024(4) 0.0023(4) -0.0001(4)
C19 0.0177(5) 0.0211(5) 0.0162(5) 0.0020(4) 0.0011(4) -0.0011(4)
C20 0.0182(5) 0.0206(5) 0.0177(5) -0.0013(4) -0.0004(4) -0.0046(4)
C21 0.0317(6) 0.0270(6) 0.0222(6) 0.0004(5) -0.0044(5) -0.0059(5)
C22 0.045(3) 0.041(5) 0.028(5) 0.002(3) -0.004(3) -0.016(4)
C23 0.050(6) 0.029(7) 0.068(8) 0.007(4) -0.045(6) -0.018(5)
C24 0.0227(6) 0.0251(6) 0.0166(5) -0.0013(4) 0.0002(4) 0.0004(4)
C25 0.0250(6) 0.0512(8) 0.0204(6) 0.0011(5) -0.0015(5) 0.0068(5)
C26 0.0414(7) 0.0426(8) 0.0178(6) 0.0099(6) 0.0037(5) -0.0005(5)
C22a 0.0289(12) 0.052(2) 0.0289(19) -0.0004(13) 0.0021(11) -0.0207(17)
C23a 0.0244(14) 0.030(2) 0.0312(14) -0.0000(13) -0.0023(12) -0.0152(14)

loop_
_atom_type_symbol
_atom_type_scat_dispersion_real
_atom_type_scat_dispersion_imag
_atom_type_scat_Cromer_Mann_a1
_atom_type_scat_Cromer_Mann_a2
_atom_type_scat_Cromer_Mann_a3
_atom_type_scat_Cromer_Mann_a4
_atom_type_scat_Cromer_Mann_b1
_atom_type_scat_Cromer_Mann_b2
_atom_type_scat_Cromer_Mann_b3
_atom_type_scat_Cromer_Mann_b4
_atom_type_scat_Cromer_Mann_c
_atom_type_scat_source
_atom_type_scat_dispersion_source
C 0.01788 0.00908 2.31000 1.02000 1.58860 0.86500 20.84390 10.20750 0.56870 51.65120 0.21560 'International Tables Volume C Table 6.1.1.4 (pp. 500-502)' 'Brennan, Cowan, Rev. Sci. Instrum., 1992, 63, 850'
H 0.00000 0.00000 0.49300 0.32291 0.14019 0.04081 10.51090 26.12570 3.14236 57.79970 0.00304 'International Tables Volume C Table 6.1.1.4 (pp. 500-502)' 'Brennan, Cowan, Rev. Sci. Instrum., 1992, 63, 850'
N 0.03110 0.01806 12.21260 3.13220 2.01250 1.16630 0.00570 9.89330 28.99750 0.58260 -11.52900 'International Tables Volume C Table 6.1.1.4 (pp. 500-502)' 'Brennan, Cowan, Rev. Sci. Instrum., 1992, 63, 850'

loop_
_geom_angle_atom_site_label_1
_geom_angle_atom_site_label_2
_geom_angle_atom_site_label_3
_geom_angle
_geom_angle_site_symmetry_1
_geom_angle_site_symmetry_3
_geom_angle_publ_flag
C4 N1 C1 110.49(9) . . ?
H1 N1 C1 118.8(10) . . ?
H1 N1 C4 130.7(10) . . ?
C8 N2 C5 107.21(9) . . ?
C14 N3 C11 110.16(9) . . ?
H3 N3 C11 120.5(10) . . ?
H3 N3 C14 129.3(10) . . ?
C18 N4 C15 107.20(9) . . ?
C2 C1 N1 106.64(9) . . ?
C20 C1 N1 126.40(10) . . ?
C20 C1 C2 126.93(10) . . ?
H2 C2 C1 125.98(6) . . ?
C3 C2 C1 108.04(9) . . ?
C3 C2 H2 125.98(6) . . ?
H3a C3 C2 126.35(6) . . ?
C4 C3 C2 107.30(9) . . ?
C4 C3 H3a 126.35(6) . . ?
C3 C4 N1 107.52(9) . . ?
C5 C4 N1 121.42(10) . . ?
C5 C4 C3 130.92(10) . . ?
C4 C5 N2 120.78(10) . . ?
C6 C5 N2 110.55(10) . . ?
C6 C5 C4 128.60(10) . . ?
H6 C6 C5 127.11(6) . . ?
C7 C6 C5 105.77(10) . . ?
C7 C6 H6 127.11(7) . . ?
H7 C7 C6 126.28(7) . . ?
C8 C7 C6 107.45(10) . . ?
C8 C7 H7 126.28(6) . . ?
C7 C8 N2 109.02(10) . . ?
C9 C8 N2 126.54(10) . . ?
C9 C8 C7 124.43(10) . . ?
H9 C9 C8 112.96(7) . . ?
C10 C9 C8 134.08(11) . . ?
C10 C9 H9 112.96(6) . . ?
C11 C10 C9 127.16(10) . . ?
C21 C10 C9 117.47(10) . . ?
C21 C10 C11 115.36(10) . . ?
C10 C11 N3 124.84(10) . . ?
C12 C11 N3 106.38(10) . . ?
C12 C11 C10 128.77(10) . . ?
H12 C12 C11 125.91(6) . . ?
C13 C12 C11 108.18(10) . . ?
C13 C12 H12 125.91(7) . . ?
H13 C13 C12 126.32(7) . . ?
C14 C13 C12 107.36(10) . . ?
C14 C13 H13 126.32(7) . . ?
C13 C14 N3 107.90(10) . . ?
C15 C14 N3 123.90(10) . . ?
C15 C14 C13 128.13(10) . . ?
C14 C15 N4 123.20(10) . . ?
C16 C15 N4 110.54(9) . . ?
C16 C15 C14 126.23(10) . . ?
H16 C16 C15 126.86(6) . . ?
C17 C16 C15 106.28(10) . . ?
C17 C16 H16 126.86(7) . . ?
H17 C17 C16 126.35(7) . . ?
C18 C17 C16 107.30(10) . . ?
C18 C17 H17 126.35(6) . . ?
C17 C18 N4 108.66(9) . . ?
C19 C18 N4 124.77(10) . . ?
C19 C18 C17 126.56(10) . . ?
C20 C19 C18 127.61(10) . . ?
C24 C19 C18 116.80(9) . . ?
C24 C19 C20 115.59(9) . . ?
C19 C20 C1 133.90(10) . . ?
H20 C20 C1 113.05(6) . . ?
H20 C20 C19 113.05(6) . . ?
H21 C21 C10 107.13(7) . . ?
H21a C21 C10 103.68(7) . . ?
H21a C21 H21 20.3 . . ?
C22 C21 C10 113.4(3) . . ?
C22 C21 H21 84.2(8) . . ?
C22 C21 H21a 103.7(8) . . ?
C23 C21 C10 109.0(6) . . ?
C23 C21 H21 119.6(8) . . ?
C23 C21 H21a 103.7(8) . . ?
C23 C21 C22 121.2(8) . . ?
C22a C21 C10 112.49(15) . . ?
C22a C21 H21 107.1(3) . . ?
C22a C21 H21a 125.4(3) . . ?
C22a C21 C22 24.3(5) . . ?
C22a C21 C23 101.6(7) . . ?
C23a C21 C10 113.4(2) . . ?
C23a C21 H21 107.1(3) . . ?
C23a C21 H21a 91.1(3) . . ?
C23a C21 C22 125.3(6) . . ?
C23a C21 C23 12.6(9) . . ?
C23a C21 C22a 109.2(3) . . ?
H22a C22 C21 109.5 . . ?
H22b C22 C21 109.5 . . ?
H22b C22 H22a 109.5 . . ?
H22c C22 C21 109.5 . . ?
H22c C22 H22a 109.5 . . ?
H22c C22 H22b 109.5 . . ?
H23a C23 C21 109.5 . . ?
H23b C23 C21 109.5 . . ?
H23b C23 H23a 109.5 . . ?
H23c C23 C21 109.5 . . ?
H23c C23 H23a 109.5 . . ?
H23c C23 H23b 109.5 . . ?
H24 C24 C19 107.00(6) . . ?
C25 C24 C19 112.54(9) . . ?
C25 C24 H24 107.00(7) . . ?
C26 C24 C19 111.70(9) . . ?
C26 C24 H24 107.00(7) . . ?
C26 C24 C25 111.25(10) . . ?
H25a C25 C24 109.5 . . ?
H25b C25 C24 109.5 . . ?
H25b C25 H25a 109.5 . . ?
H25c C25 C24 109.5 . . ?
H25c C25 H25a 109.5 . . ?
H25c C25 H25b 109.5 . . ?
H26a C26 C24 109.5 . . ?
H26b C26 C24 109.5 . . ?
H26b C26 H26a 109.5 . . ?
H26c C26 C24 109.5 . . ?
H26c C26 H26a 109.5 . . ?
H26c C26 H26b 109.5 . . ?
H22d C22a C21 109.5 . . ?
H22e C22a C21 109.5 . . ?
H22e C22a H22d 109.5 . . ?
H22f C22a C21 109.5 . . ?
H22f C22a H22d 109.5 . . ?
H22f C22a H22e 109.5 . . ?
H23d C23a C21 109.5 . . ?
H23e C23a C21 109.5 . . ?
H23e C23a H23d 109.5 . . ?
H23f C23a C21 109.5 . . ?
H23f C23a H23d 109.5 . . ?
H23f C23a H23e 109.5 . . ?

loop_
_geom_bond_atom_site_label_1
_geom_bond_atom_site_label_2
_geom_bond_distance
_geom_bond_site_symmetry_2
_geom_bond_publ_flag
N1 C1 1.3628(14) . ?
N1 C4 1.3616(14) . ?
N1 H1 0.980(17) . ?
N2 C5 1.3546(14) . ?
N2 C8 1.3606(14) . ?
N3 C11 1.3724(14) . ?
N3 C14 1.3555(14) . ?
N3 H3 0.958(18) . ?
N4 C15 1.3517(14) . ?
N4 C18 1.3702(14) . ?
C1 C2 1.4380(15) . ?
C1 C20 1.4037(15) . ?
C2 H2 0.9500 . ?
C2 C3 1.3678(16) . ?
C3 H3a 0.9500 . ?
C3 C4 1.4301(15) . ?
C4 C5 1.4024(15) . ?
C5 C6 1.4449(15) . ?
C6 H6 0.9500 . ?
C6 C7 1.3577(17) . ?
C7 H7 0.9500 . ?
C7 C8 1.4510(16) . ?
C8 C9 1.4131(16) . ?
C9 H9 0.9500 . ?
C9 C10 1.3990(17) . ?
C10 C11 1.4113(17) . ?
C10 C21 1.5367(15) . ?
C11 C12 1.4354(16) . ?
C12 H12 0.9500 . ?
C12 C13 1.3639(17) . ?
C13 H13 0.9500 . ?
C13 C14 1.4244(15) . ?
C14 C15 1.4073(15) . ?
C15 C16 1.4385(15) . ?
C16 H16 0.9500 . ?
C16 C17 1.3556(16) . ?
C17 H17 0.9500 . ?
C17 C18 1.4519(15) . ?
C18 C19 1.4209(15) . ?
C19 C20 1.3988(16) . ?
C19 C24 1.5360(14) . ?
C20 H20 0.9500 . ?
C21 H21 1.0000 . ?
C21 H21a 1.0000 . ?
C21 C22 1.394(9) . ?
C21 C23 1.585(17) . ?
C21 C22a 1.559(4) . ?
C21 C23a 1.488(6) . ?
C22 H22a 0.9800 . ?
C22 H22b 0.9800 . ?
C22 H22c 0.9800 . ?
C23 H23a 0.9800 . ?
C23 H23b 0.9800 . ?
C23 H23c 0.9800 . ?
C24 H24 1.0000 . ?
C24 C25 1.5289(16) . ?
C24 C26 1.5283(17) . ?
C25 H25a 0.9800 . ?
C25 H25b 0.9800 . ?
C25 H25c 0.9800 . ?
C26 H26a 0.9800 . ?
C26 H26b 0.9800 . ?
C26 H26c 0.9800 . ?
C22a H22d 0.9800 . ?
C22a H22e 0.9800 . ?
C22a H22f 0.9800 . ?
C23a H23d 0.9800 . ?
C23a H23e 0.9800 . ?
C23a H23f 0.9800 . ?

loop_
_geom_torsion_atom_site_label_1
_geom_torsion_atom_site_label_2
_geom_torsion_atom_site_label_3
_geom_torsion_atom_site_label_4
_geom_torsion
_geom_torsion_site_symmetry_1
_geom_torsion_site_symmetry_2
_geom_torsion_site_symmetry_3
_geom_torsion_site_symmetry_4
_geom_torsion_publ_flag
N1 C1 C2 C3 -0.18(9) . . . . ?
N1 C1 C20 C19 -0.39(14) . . . . ?
N1 C4 C3 C2 0.53(9) . . . . ?
N1 C4 C5 N2 0.79(12) . . . . ?
N1 C4 C5 C6 -175.88(9) . . . . ?
N2 C5 C4 C3 175.98(9) . . . . ?
N2 C5 C6 C7 -0.09(10) . . . . ?
N2 C8 C7 C6 -0.28(10) . . . . ?
N2 C8 C9 C10 1.00(15) . . . . ?
N3 C11 C10 C9 -4.34(14) . . . . ?
N3 C11 C10 C21 175.02(11) . . . . ?
N3 C11 C12 C13 -0.71(10) . . . . ?
N3 C14 C13 C12 1.24(10) . . . . ?
N3 C14 C15 N4 -0.01(12) . . . . ?
N3 C14 C15 C16 -177.74(10) . . . . ?
N4 C15 C14 C13 176.63(10) . . . . ?
N4 C15 C16 C17 -0.57(10) . . . . ?
N4 C18 C17 C16 -0.68(10) . . . . ?
N4 C18 C19 C20 3.78(13) . . . . ?
N4 C18 C19 C24 -177.15(10) . . . . ?
C1 N1 C4 C3 -0.66(9) . . . . ?
C1 N1 C4 C5 175.53(8) . . . . ?
C1 C2 C3 C4 -0.21(10) . . . . ?
C1 C20 C19 C18 -1.49(16) . . . . ?
C1 C20 C19 C24 179.43(13) . . . . ?
C2 C1 N1 C4 0.52(10) . . . . ?
C2 C1 C20 C19 -178.22(10) . . . . ?
C2 C3 C4 C5 -175.16(8) . . . . ?
C3 C2 C1 C20 178.00(8) . . . . ?
C3 C4 C5 C6 -0.69(14) . . . . ?
C4 N1 C1 C20 -177.67(8) . . . . ?
C4 C5 N2 C8 -177.30(10) . . . . ?
C4 C5 C6 C7 176.85(13) . . . . ?
C5 N2 C8 C7 0.22(9) . . . . ?
C5 N2 C8 C9 179.12(8) . . . . ?
C5 C6 C7 C8 0.22(10) . . . . ?
C6 C5 N2 C8 -0.08(10) . . . . ?
C6 C7 C8 C9 -179.21(9) . . . . ?
C7 C8 C9 C10 179.75(10) . . . . ?
C8 C9 C10 C11 1.97(16) . . . . ?
C8 C9 C10 C21 -177.38(13) . . . . ?
C9 C10 C11 C12 177.17(11) . . . . ?
C9 C10 C21 C22 67.9(9) . . . . ?
C9 C10 C21 C23 -70.4(9) . . . . ?
C9 C10 C21 C22a 41.4(3) . . . . ?
C9 C10 C21 C23a -83.1(3) . . . . ?
C10 C11 N3 C14 -177.25(11) . . . . ?
C10 C11 C12 C13 177.99(13) . . . . ?
C11 N3 C14 C13 -1.73(9) . . . . ?
C11 N3 C14 C15 175.50(8) . . . . ?
C11 C10 C21 C22 -111.5(9) . . . . ?
C11 C10 C21 C23 110.2(9) . . . . ?
C11 C10 C21 C22a -138.0(3) . . . . ?
C11 C10 C21 C23a 97.5(3) . . . . ?
C11 C12 C13 C14 -0.31(10) . . . . ?
C12 C11 N3 C14 1.51(10) . . . . ?
C12 C11 C10 C21 -3.46(13) . . . . ?
C12 C13 C14 C15 -175.83(8) . . . . ?
C13 C14 C15 C16 -1.10(14) . . . . ?
C14 C15 N4 C18 -177.90(11) . . . . ?
C14 C15 C16 C17 177.40(12) . . . . ?
C15 N4 C18 C17 0.31(9) . . . . ?
C15 N4 C18 C19 -179.09(8) . . . . ?
C15 C16 C17 C18 0.73(10) . . . . ?
C16 C15 N4 C18 0.14(10) . . . . ?
C16 C17 C18 C19 178.72(8) . . . . ?
C17 C18 C19 C20 -175.52(11) . . . . ?
C17 C18 C19 C24 3.54(12) . . . . ?
C18 C19 C24 C25 125.51(11) . . . . ?
C18 C19 C24 C26 -108.51(11) . . . . ?
C20 C19 C24 C25 -55.31(11) . . . . ?
C20 C19 C24 C26 70.67(11) . . . . ?
